data_4322055
loop_
_publ_author_name
'Thorsten Glaser'
'Eckhard Bill'
'Thomas Weyherm\"uller'
'Wolfram Meyer-Klaucke'
'Karl Wieghardt'

_publ_section_title
;
 Sn(III) and Ge(III) in the Thiophenolato-Bridged Complexes [LFeSnFeL]n+
 and [LFeGeFeL]n+ (n = 2, 3; L =
 1,4,7-(4-tert-Butyl-2-mercaptobenzyl)-1,4,7-triazacyclononane)
;
_journal_name_full 'Inorganic Chemistry'
_journal_page_first 2632
_journal_page_last 2642
_journal_paper_doi 10.1021/ic9902018
_journal_volume 38
_journal_year 1999
_chemical_formula_structural '[C78 H108 Fe2 Ge N12 S6]2+, 2 (C24H20B)-, 6 MeCN'
_chemical_formula_sum 'C138 H166 B2 Fe2 Ge N12 S6'
_chemical_formula_weight 2391.10
_chemical_name_systematic
; 
 ? 
;
_space_group_IT_number 2
_symmetry_cell_setting triclinic
_symmetry_space_group_name_Hall '-P 1'
_symmetry_space_group_name_H-M 'P -1'
_atom_sites_solution_hydrogens geom
_atom_sites_solution_primary direct
_atom_sites_solution_secondary difmap
_audit_creation_method SHELXL
_cell_angle_alpha 100.06(2)
_cell_angle_beta 112.15(2)
_cell_angle_gamma 112.01(2)
_cell_formula_units_Z 1
_cell_length_a 13.531(1)
_cell_length_b 16.578(2)
_cell_length_c 17.199(2)
_cell_measurement_reflns_used 2866
_cell_measurement_temperature 100(2)
_cell_volume 3080.4(12)
_computing_cell_refinement 'Siemens SAINT'
_computing_data_collection 'Siemens SAINT'
_computing_data_reduction 'Siemens SAINT'
_computing_structure_refinement 'SHELXL-93 (Sheldrick, 1993)'
_computing_structure_solution 'SHELXS-86 (Sheldrick, 1990)'
_diffrn_ambient_temperature 100(2)
_diffrn_measurement_device 'Siemens SMART CCD-Detector'
_diffrn_measurement_method '\w-scan, 0.3 deg./frame'
_diffrn_radiation_monochromator graphite
_diffrn_radiation_source 'fine-focus sealed tube'
_diffrn_radiation_type MoK\a
_diffrn_radiation_wavelength 0.71073
_diffrn_reflns_av_R_equivalents 0.0896
_diffrn_reflns_av_sigmaI/netI 0.1584
_diffrn_reflns_limit_h_max 15
_diffrn_reflns_limit_h_min -15
_diffrn_reflns_limit_k_max 19
_diffrn_reflns_limit_k_min -18
_diffrn_reflns_limit_l_max 13
_diffrn_reflns_limit_l_min -20
_diffrn_reflns_number 22503
_diffrn_reflns_theta_max 24.71
_diffrn_reflns_theta_min 1.37
_exptl_absorpt_coefficient_mu 0.633
_exptl_absorpt_correction_type 'not measured'
_exptl_crystal_colour 'red almost black'
_exptl_crystal_density_diffrn 1.289
_exptl_crystal_description 'opaque parallelepiped'
_exptl_crystal_F_000 1268
_exptl_crystal_size_max 0.42
_exptl_crystal_size_mid 0.18
_exptl_crystal_size_min 0.14
_refine_diff_density_max 0.609
_refine_diff_density_min -0.517
_refine_diff_density_rms 0.097
_refine_ls_extinction_method none
_refine_ls_goodness_of_fit_all 1.075
_refine_ls_goodness_of_fit_obs 1.105
_refine_ls_matrix_type full
_refine_ls_number_parameters 728
_refine_ls_number_reflns 9759
_refine_ls_number_restraints 0
_refine_ls_restrained_S_all 1.128
_refine_ls_restrained_S_obs 1.105
_refine_ls_R_factor_all 0.1612
_refine_ls_R_factor_obs 0.0792
_refine_ls_shift/esd_max -0.239
_refine_ls_shift/esd_mean 0.006
_refine_ls_structure_factor_coef Fsqd
_refine_ls_weighting_details 'w=1/[\s^2^(Fo^2^)+(0.0245P)^2^+11.7752P] where P=(Fo^2^+2Fc^2^)/3'
_refine_ls_weighting_scheme calc
_refine_ls_wR_factor_all 0.1896
_refine_ls_wR_factor_obs 0.1366
_reflns_number_observed 5528
_reflns_number_total 9769
_reflns_observed_criterion >2sigma(I)
_cod_data_source_file ic9902018_3.cif
_cod_data_source_block 3a
_cod_depositor_comments
;
The following automatic conversions were performed:

'_refine_ls_weighting_scheme' value 'calc
w=1/[\s^2^(Fo^2^)+(0.0245P)^2^+11.7752P] where P=(Fo^2^+2Fc^2^)/3'
was changed to 'calc'. New tag '_refine_ls_weighting_details' was
created. The value of the new tag was set to
'w=1/[\s^2^(Fo^2^)+(0.0245P)^2^+11.7752P] where P=(Fo^2^+2Fc^2^)/3'.

Automatic conversion script
Id: cif_fix_values 3143 2015-03-26 13:38:13Z robertas 
;
_cod_original_cell_volume 3080.3(5)
_cod_database_code 4322055

loop_
_symmetry_equiv_pos_as_xyz
'x, y, z'
'-x, -y, -z'

loop_
_atom_site_aniso_label
_atom_site_aniso_U_11
_atom_site_aniso_U_22
_atom_site_aniso_U_33
_atom_site_aniso_U_23
_atom_site_aniso_U_13
_atom_site_aniso_U_12
Ge 0.0233(6) 0.0254(7) 0.0211(6) 0.0090(5) 0.0130(5) 0.0137(5)
Fe 0.0261(6) 0.0262(6) 0.0285(6) 0.0124(5) 0.0192(5) 0.0154(5)
S1 0.0268(11) 0.0236(10) 0.0259(10) 0.0096(8) 0.0201(9) 0.0154(9)
S2 0.0230(10) 0.0223(10) 0.0292(11) 0.0097(9) 0.0185(9) 0.0145(9)
S3 0.0285(11) 0.0276(11) 0.0308(11) 0.0177(9) 0.0203(9) 0.0183(9)
N1 0.024(4) 0.028(4) 0.026(4) 0.015(3) 0.013(3) 0.010(3)
N2 0.019(3) 0.029(4) 0.023(3) 0.011(3) 0.016(3) 0.013(3)
N3 0.028(4) 0.023(4) 0.035(4) 0.014(3) 0.016(3) 0.016(3)
C1 0.033(5) 0.030(5) 0.020(4) 0.004(4) 0.019(4) 0.011(4)
C2 0.035(5) 0.034(5) 0.024(4) 0.012(4) 0.017(4) 0.017(4)
C3 0.031(5) 0.033(5) 0.035(5) 0.014(4) 0.016(4) 0.022(4)
C4 0.028(4) 0.036(5) 0.030(4) 0.007(4) 0.016(4) 0.020(4)
C5 0.030(5) 0.041(5) 0.035(5) 0.027(4) 0.012(4) 0.013(4)
C6 0.040(5) 0.039(5) 0.032(5) 0.018(4) 0.022(4) 0.017(4)
C7 0.032(5) 0.040(5) 0.028(4) 0.016(4) 0.025(4) 0.014(4)
C8 0.024(4) 0.024(4) 0.021(4) 0.003(3) 0.014(3) 0.006(4)
C9 0.022(4) 0.021(4) 0.024(4) -0.001(3) 0.019(3) 0.010(3)
C10 0.024(4) 0.027(4) 0.023(4) 0.002(3) 0.014(4) 0.010(4)
C11 0.031(5) 0.026(4) 0.026(4) -0.003(4) 0.014(4) 0.011(4)
C12 0.022(4) 0.051(6) 0.036(5) 0.004(4) 0.022(4) 0.012(4)
C13 0.037(5) 0.037(5) 0.021(4) 0.001(4) 0.016(4) 0.013(4)
C14 0.024(4) 0.046(5) 0.035(5) 0.000(4) 0.015(4) 0.020(4)
C15 0.049(6) 0.048(6) 0.052(6) 0.015(5) 0.024(5) 0.034(5)
C16 0.022(5) 0.073(7) 0.039(5) -0.004(5) 0.011(4) 0.023(5)
C17 0.030(5) 0.087(8) 0.042(5) 0.000(5) 0.022(4) 0.032(5)
C18 0.026(4) 0.024(4) 0.033(5) 0.010(4) 0.021(4) 0.008(4)
C19 0.021(4) 0.028(4) 0.025(4) 0.008(4) 0.018(3) 0.017(4)
C20 0.020(4) 0.018(4) 0.028(4) 0.008(3) 0.013(3) 0.009(3)
C21 0.026(4) 0.032(5) 0.023(4) 0.006(4) 0.016(4) 0.013(4)
C22 0.027(4) 0.036(5) 0.032(5) 0.013(4) 0.020(4) 0.014(4)
C23 0.031(5) 0.039(5) 0.036(5) 0.018(4) 0.021(4) 0.011(4)
C24 0.027(4) 0.028(4) 0.032(5) 0.007(4) 0.017(4) 0.010(4)
C25 0.035(5) 0.052(6) 0.028(5) 0.022(4) 0.019(4) 0.007(4)
C29 0.037(5) 0.031(5) 0.035(5) 0.019(4) 0.015(4) 0.025(4)
C30 0.033(5) 0.025(4) 0.041(5) 0.019(4) 0.016(4) 0.021(4)
C31 0.028(4) 0.022(4) 0.029(4) 0.015(4) 0.015(4) 0.012(4)
C32 0.032(5) 0.028(5) 0.033(5) 0.017(4) 0.016(4) 0.019(4)
C33 0.032(5) 0.027(4) 0.032(4) 0.016(4) 0.016(4) 0.017(4)
C34 0.043(5) 0.021(4) 0.039(5) 0.013(4) 0.014(4) 0.019(4)
C35 0.034(5) 0.030(5) 0.037(5) 0.016(4) 0.013(4) 0.021(4)
C36 0.041(5) 0.030(5) 0.038(5) 0.008(4) 0.007(4) 0.023(4)
C37 0.035(5) 0.028(5) 0.057(6) 0.004(4) 0.002(5) 0.012(4)
C38 0.054(6) 0.022(5) 0.060(6) 0.006(4) 0.011(5) 0.018(5)
C39 0.075(8) 0.045(6) 0.036(6) 0.002(5) 0.007(5) 0.014(6)
B 0.040(6) 0.024(5) 0.021(5) 0.007(4) 0.016(4) 0.011(4)
C40 0.022(4) 0.027(4) 0.025(4) 0.007(4) 0.015(4) 0.008(4)
C41 0.035(5) 0.034(5) 0.035(5) 0.016(4) 0.023(4) 0.019(4)
C42 0.040(5) 0.041(5) 0.042(5) 0.023(4) 0.028(4) 0.019(4)
C43 0.034(5) 0.030(5) 0.037(5) 0.020(4) 0.017(4) 0.010(4)
C44 0.034(5) 0.030(5) 0.032(5) 0.005(4) 0.015(4) 0.016(4)
C45 0.031(5) 0.034(5) 0.029(4) 0.016(4) 0.021(4) 0.014(4)
C46 0.025(4) 0.027(4) 0.037(5) 0.019(4) 0.021(4) 0.011(4)
C47 0.041(5) 0.045(6) 0.047(5) 0.034(5) 0.028(5) 0.020(5)
C48 0.063(7) 0.061(7) 0.101(9) 0.061(7) 0.066(7) 0.050(6)
C49 0.081(8) 0.045(6) 0.093(8) 0.039(6) 0.079(7) 0.037(6)
C50 0.061(6) 0.029(5) 0.051(6) 0.006(4) 0.043(5) 0.017(5)
C51 0.026(5) 0.036(5) 0.040(5) 0.013(4) 0.022(4) 0.017(4)
C52 0.038(5) 0.016(4) 0.036(5) 0.015(4) 0.022(4) 0.013(4)
C53 0.052(6) 0.030(5) 0.042(5) -0.004(4) 0.032(5) 0.001(4)
C54 0.058(6) 0.043(6) 0.044(6) 0.003(5) 0.040(5) 0.015(5)
C55 0.046(6) 0.043(5) 0.038(5) 0.016(4) 0.033(5) 0.019(5)
C56 0.035(5) 0.028(4) 0.024(4) 0.016(4) 0.015(4) 0.019(4)
C57 0.025(4) 0.028(4) 0.024(4) 0.016(4) 0.015(3) 0.018(4)
C58 0.043(5) 0.035(5) 0.029(5) 0.013(4) 0.020(4) 0.012(4)
C59 0.053(6) 0.048(6) 0.029(5) 0.016(5) 0.011(5) -0.003(5)
C60 0.056(7) 0.080(8) 0.026(5) 0.024(5) 0.006(5) 0.004(6)
C61 0.048(6) 0.054(6) 0.035(6) 0.013(5) 0.005(5) 0.000(5)
C62 0.045(5) 0.029(5) 0.038(5) 0.012(4) 0.021(5) 0.011(4)
C63 0.040(5) 0.025(4) 0.027(4) 0.009(4) 0.019(4) 0.014(4)
N70 0.076(7) 0.063(6) 0.071(6) 0.012(5) 0.025(6) 0.044(6)
C70 0.056(7) 0.042(6) 0.045(6) -0.002(5) 0.007(6) 0.020(6)
C71 0.044(7) 0.085(8) 0.052(7) 0.005(6) 0.017(5) 0.010(6)
C80 0.067(8) 0.079(9) 0.066(8) 0.019(7) -0.003(7) 0.036(7)
C81 0.076(9) 0.084(9) 0.089(9) -0.006(7) 0.043(8) 0.016(7)
N90 0.083(8) 0.058(7) 0.135(9) 0.059(7) 0.079(7) 0.040(6)
C90 0.063(8) 0.047(8) 0.083(8) 0.013(6) 0.054(7) 0.019(6)
C91 0.186(17) 0.078(10) 0.361(27) 0.119(14) 0.215(20) 0.076(12)

loop_
_atom_site_label
_atom_site_type_symbol
_atom_site_fract_x
_atom_site_fract_y
_atom_site_fract_z
_atom_site_U_iso_or_equiv
_atom_site_thermal_displace_type
_atom_site_occupancy
_atom_site_calc_flag
_atom_site_refinement_flags
_atom_site_disorder_group
Ge Ge 0.0000 0.0000 0.0000 0.0217(3) Uani 1 d S .
Fe Fe 0.20601(10) 0.06620(7) 0.19462(7) 0.0234(3) Uani 1 d . .
S1 S 0.0921(2) 0.13266(12) 0.13805(12) 0.0216(4) Uani 1 d . .
S2 S 0.2158(2) 0.04501(12) 0.06531(12) 0.0215(4) Uani 1 d . .
S3 S 0.0299(2) -0.06905(13) 0.11422(12) 0.0241(4) Uani 1 d . .
N1 N 0.1977(5) 0.0892(4) 0.3114(4) 0.0260(15) Uani 1 d . .
N2 N 0.3695(5) 0.1873(4) 0.2658(4) 0.0211(14) Uani 1 d . .
N3 N 0.3042(5) 0.0022(4) 0.2466(4) 0.0268(15) Uani 1 d . .
C1 C 0.2690(6) 0.1937(5) 0.3593(5) 0.028(2) Uani 1 d . .
H1A H 0.2843(6) 0.2099(5) 0.4224(5) 0.033 Uiso 1 calc R .
H1B H 0.2215(6) 0.2226(5) 0.3290(5) 0.033 Uiso 1 calc R .
C2 C 0.3887(7) 0.2313(5) 0.3585(5) 0.030(2) Uani 1 d . .
H2A H 0.4455(7) 0.2176(5) 0.4033(5) 0.036 Uiso 1 calc R .
H2B H 0.4257(7) 0.3001(5) 0.3758(5) 0.036 Uiso 1 calc R .
C3 C 0.4375(7) 0.0742(5) 0.3015(5) 0.030(2) Uani 1 d . .
H3A H 0.4609(7) 0.0946(5) 0.3664(5) 0.036 Uiso 1 calc R .
H3B H 0.4872(7) 0.0460(5) 0.2929(5) 0.036 Uiso 1 calc R .
C4 C 0.4623(7) 0.1568(5) 0.2737(5) 0.030(2) Uani 1 d . .
H4A H 0.4607(7) 0.1404(5) 0.2149(5) 0.036 Uiso 1 calc R .
H4B H 0.5445(7) 0.2089(5) 0.3188(5) 0.036 Uiso 1 calc R .
C5 C 0.2587(7) -0.0338(6) 0.3074(5) 0.036(2) Uani 1 d . .
H5A H 0.3129(7) -0.0542(6) 0.3453(5) 0.043 Uiso 1 calc R .
H5B H 0.1757(7) -0.0881(6) 0.2708(5) 0.043 Uiso 1 calc R .
C6 C 0.2568(7) 0.0441(6) 0.3666(5) 0.036(2) Uani 1 d . .
H6A H 0.2114(7) 0.0183(6) 0.3979(5) 0.043 Uiso 1 calc R .
H6B H 0.3412(7) 0.0914(6) 0.4130(5) 0.043 Uiso 1 calc R .
C7 C 0.0728(7) 0.0563(6) 0.3028(5) 0.030(2) Uani 1 d . .
H7A H 0.0265(7) -0.0125(6) 0.2717(5) 0.036 Uiso 1 calc R .
H7B H 0.0828(7) 0.0699(6) 0.3645(5) 0.036 Uiso 1 calc R .
C8 C -0.0045(6) 0.0955(5) 0.2546(5) 0.025(2) Uani 1 d . .
C9 C -0.0125(6) 0.1220(5) 0.1802(5) 0.021(2) Uani 1 d . .
C10 C -0.1007(6) 0.1479(5) 0.1390(5) 0.026(2) Uani 1 d . .
H10 H -0.1042(6) 0.1661(5) 0.0890(5) 0.031 Uiso 1 calc R .
C11 C -0.1833(7) 0.1482(5) 0.1684(5) 0.030(2) Uani 1 d . .
C12 C -0.1697(7) 0.1277(6) 0.2456(5) 0.037(2) Uani 1 d . .
H12 H -0.2214(7) 0.1306(6) 0.2698(5) 0.044 Uiso 1 calc R .
C13 C -0.0829(7) 0.1035(5) 0.2871(5) 0.034(2) Uani 1 d . .
H13 H -0.0751(7) 0.0915(5) 0.3406(5) 0.041 Uiso 1 calc R .
C14 C -0.2825(7) 0.1710(6) 0.1164(5) 0.036(2) Uani 1 d . .
C15 C -0.2268(8) 0.2724(6) 0.1227(6) 0.047(2) Uani 1 d . .
H15A H -0.2919(8) 0.2855(6) 0.0890(6) 0.070 Uiso 1 calc R .
H15B H -0.1717(8) 0.2825(6) 0.0970(6) 0.070 Uiso 1 calc R .
H15C H -0.1811(8) 0.3144(6) 0.1861(6) 0.070 Uiso 1 calc R .
C16 C -0.3565(7) 0.1043(7) 0.0173(5) 0.050(3) Uani 1 d . .
H16A H -0.3918(7) 0.0395(7) 0.0141(5) 0.075 Uiso 1 calc R .
H16B H -0.3030(7) 0.1135(7) -0.0097(5) 0.075 Uiso 1 calc R .
H16C H -0.4220(7) 0.1173(7) -0.0157(5) 0.075 Uiso 1 calc R .
C17 C -0.3723(7) 0.1572(7) 0.1544(6) 0.054(3) Uani 1 d . .
H17A H -0.4095(7) 0.0925(7) 0.1511(6) 0.081 Uiso 1 calc R .
H17B H -0.4362(7) 0.1704(7) 0.1186(6) 0.081 Uiso 1 calc R .
H17C H -0.3282(7) 0.2000(7) 0.2174(6) 0.081 Uiso 1 calc R .
C18 C 0.3845(7) 0.2603(5) 0.2247(5) 0.027(2) Uani 1 d . .
H18A H 0.4645(7) 0.3161(5) 0.2677(5) 0.033 Uiso 1 calc R .
H18B H 0.3212(7) 0.2785(5) 0.2200(5) 0.033 Uiso 1 calc R .
C19 C 0.3781(6) 0.2378(5) 0.1334(5) 0.021(2) Uani 1 d . .
C20 C 0.3025(6) 0.1540(5) 0.0592(5) 0.022(2) Uani 1 d . .
C21 C 0.2976(6) 0.1495(5) -0.0244(5) 0.026(2) Uani 1 d . .
H21 H 0.2435(6) 0.0918(5) -0.0743(5) 0.032 Uiso 1 calc R .
C22 C 0.3692(7) 0.2267(5) -0.0369(5) 0.030(2) Uani 1 d . .
C23 C 0.4476(7) 0.3080(6) 0.0386(5) 0.035(2) Uani 1 d . .
H23 H 0.4992(7) 0.3619(6) 0.0334(5) 0.042 Uiso 1 calc R .
C24 C 0.4535(7) 0.3137(5) 0.1213(5) 0.030(2) Uani 1 d . .
H24 H 0.5105(7) 0.3708(5) 0.1716(5) 0.036 Uiso 1 calc R .
C25 C 0.3570(7) 0.2208(6) -0.1304(5) 0.041(2) Uani 1 d . .
C26 C 0.4338(12) 0.3124(9) -0.1324(8) 0.053(4) Uiso 0.74(2) d P 1
H26A H 0.4219(12) 0.3039(9) -0.1937(8) 0.079 Uiso 0.74(2) calc PR 1
H26B H 0.5198(12) 0.3350(9) -0.0906(8) 0.079 Uiso 0.74(2) calc PR 1
H26C H 0.4098(12) 0.3583(9) -0.1141(8) 0.079 Uiso 0.74(2) calc PR 1
C27 C 0.2223(12) 0.1809(11) -0.2010(9) 0.062(5) Uiso 0.74(2) d P 1
H27A H 0.1728(12) 0.1210(11) -0.1993(9) 0.093 Uiso 0.74(2) calc PR 1
H27B H 0.2146(12) 0.1712(11) -0.2613(9) 0.093 Uiso 0.74(2) calc PR 1
H27C H 0.1938(12) 0.2250(11) -0.1872(9) 0.093 Uiso 0.74(2) calc PR 1
C28 C 0.3945(13) 0.1445(9) -0.1614(9) 0.059(4) Uiso 0.74(2) d P 1
H28A H 0.3439(13) 0.0848(9) -0.1600(9) 0.088 Uiso 0.74(2) calc PR 1
H28B H 0.4805(13) 0.1663(9) -0.1202(9) 0.088 Uiso 0.74(2) calc PR 1
H28C H 0.3818(13) 0.1358(9) -0.2229(9) 0.088 Uiso 0.74(2) calc PR 1
C26X C 0.4787(33) 0.2858(26) -0.1205(24) 0.051(11) Uiso 0.26(2) d P 2
H26D H 0.5166(33) 0.3457(26) -0.0713(24) 0.076 Uiso 0.26(2) calc PR 2
H26E H 0.4661(33) 0.2964(26) -0.1770(24) 0.076 Uiso 0.26(2) calc PR 2
H26F H 0.5320(33) 0.2575(26) -0.1067(24) 0.076 Uiso 0.26(2) calc PR 2
C27X C 0.2582(43) 0.2551(37) -0.1698(31) 0.086(16) Uiso 0.26(2) d P 2
H27D H 0.2897(43) 0.3192(37) -0.1305(31) 0.130 Uiso 0.26(2) calc PR 2
H27E H 0.1821(43) 0.2136(37) -0.1723(31) 0.130 Uiso 0.26(2) calc PR 2
H27F H 0.2425(43) 0.2534(37) -0.2307(31) 0.130 Uiso 0.26(2) calc PR 2
C28X C 0.2908(38) 0.1331(27) -0.1966(26) 0.063(14) Uiso 0.26(2) d P 2
H28D H 0.2148(38) 0.0979(27) -0.1959(26) 0.095 Uiso 0.26(2) calc PR 2
H28E H 0.3384(38) 0.1000(27) -0.1855(26) 0.095 Uiso 0.26(2) calc PR 2
H28F H 0.2719(38) 0.1387(27) -0.2556(26) 0.095 Uiso 0.26(2) calc PR 2
C29 C 0.2945(7) -0.0748(5) 0.1807(5) 0.031(2) Uani 1 d . .
H29A H 0.3469(7) -0.0983(5) 0.2153(5) 0.037 Uiso 1 calc R .
H29B H 0.3301(7) -0.0474(5) 0.1447(5) 0.037 Uiso 1 calc R .
C30 C 0.1705(7) -0.1588(5) 0.1149(5) 0.030(2) Uani 1 d . .
C31 C 0.0562(6) -0.1629(5) 0.0788(5) 0.025(2) Uani 1 d . .
C32 C -0.0475(7) -0.2467(5) 0.0139(5) 0.028(2) Uani 1 d . .
H32 H -0.1242(7) -0.2483(5) -0.0085(5) 0.034 Uiso 1 calc R .
C33 C -0.0440(7) -0.3274(5) -0.0193(5) 0.028(2) Uani 1 d . .
C34 C 0.0710(7) -0.3212(5) 0.0183(5) 0.035(2) Uani 1 d . .
H34 H 0.0786(7) -0.3744(5) -0.0024(5) 0.041 Uiso 1 calc R .
C35 C 0.1734(7) -0.2409(5) 0.0842(5) 0.033(2) Uani 1 d . .
H35 H 0.2488(7) -0.2413(5) 0.1097(5) 0.039 Uiso 1 calc R .
C36 C -0.1561(8) -0.4169(6) -0.0932(5) 0.040(2) Uani 1 d . .
C37 C -0.2745(7) -0.4199(6) -0.1039(6) 0.050(3) Uani 1 d . .
H37A H -0.3437(7) -0.4785(6) -0.1521(6) 0.075 Uiso 1 calc R .
H37B H -0.2793(7) -0.3669(6) -0.1193(6) 0.075 Uiso 1 calc R .
H37C H -0.2765(7) -0.4163(6) -0.0470(6) 0.075 Uiso 1 calc R .
C38 C -0.1539(8) -0.5044(5) -0.0753(6) 0.053(3) Uani 1 d . .
H38A H -0.2269(8) -0.5607(5) -0.1240(6) 0.079 Uiso 1 calc R .
H38B H -0.1523(8) -0.5023(5) -0.0176(6) 0.079 Uiso 1 calc R .
H38C H -0.0811(8) -0.5057(5) -0.0731(6) 0.079 Uiso 1 calc R .
C39 C -0.1535(9) -0.4189(6) -0.1828(6) 0.067(3) Uani 1 d . .
H39A H -0.2244(9) -0.4757(6) -0.2323(6) 0.100 Uiso 1 calc R .
H39B H -0.0787(9) -0.4184(6) -0.1778(6) 0.100 Uiso 1 calc R .
H39C H -0.1556(9) -0.3637(6) -0.1948(6) 0.100 Uiso 1 calc R .
B B 0.8239(8) 0.2722(6) 0.5901(6) 0.030(2) Uani 1 d . .
C40 C 0.7921(6) 0.3224(5) 0.5165(5) 0.025(2) Uani 1 d . .
C41 C 0.8416(7) 0.3313(5) 0.4580(5) 0.031(2) Uani 1 d . .
H41 H 0.8927(7) 0.3046(5) 0.4584(5) 0.037 Uiso 1 calc R .
C42 C 0.8182(7) 0.3778(6) 0.3997(5) 0.037(2) Uani 1 d . .
H42 H 0.8547(7) 0.3826(6) 0.3620(5) 0.045 Uiso 1 calc R .
C43 C 0.7439(7) 0.4172(5) 0.3943(5) 0.034(2) Uani 1 d . .
H43 H 0.7275(7) 0.4480(5) 0.3533(5) 0.041 Uiso 1 calc R .
C44 C 0.6943(7) 0.4100(5) 0.4511(5) 0.033(2) Uani 1 d . .
H44 H 0.6438(7) 0.4374(5) 0.4504(5) 0.040 Uiso 1 calc R .
C45 C 0.7177(7) 0.3624(5) 0.5103(5) 0.030(2) Uani 1 d . .
H45 H 0.6807(7) 0.3576(5) 0.5476(5) 0.036 Uiso 1 calc R .
C46 C 0.8359(6) 0.1817(5) 0.5428(5) 0.027(2) Uani 1 d . .
C47 C 0.9243(7) 0.1584(6) 0.5886(6) 0.040(2) Uani 1 d . .
H47 H 0.9831(7) 0.1963(6) 0.6500(6) 0.048 Uiso 1 calc R .
C48 C 0.9283(9) 0.0806(7) 0.5465(8) 0.053(3) Uani 1 d . .
H48 H 0.9899(9) 0.0668(7) 0.5796(8) 0.064 Uiso 1 calc R .
C49 C 0.8456(10) 0.0241(7) 0.4586(8) 0.055(3) Uani 1 d . .
H49 H 0.8488(10) -0.0286(7) 0.4301(8) 0.066 Uiso 1 calc R .
C50 C 0.7573(9) 0.0458(6) 0.4125(6) 0.045(2) Uani 1 d . .
H50 H 0.6980(9) 0.0066(6) 0.3515(6) 0.053 Uiso 1 calc R .
C51 C 0.7528(7) 0.1223(5) 0.4524(5) 0.032(2) Uani 1 d . .
H51 H 0.6915(7) 0.1357(5) 0.4179(5) 0.038 Uiso 1 calc R .
C52 C 0.7127(7) 0.2354(5) 0.6148(5) 0.027(2) Uani 1 d . .
C53 C 0.7120(8) 0.2923(6) 0.6851(6) 0.047(2) Uani 1 d . .
H53 H 0.7809(8) 0.3524(6) 0.7221(6) 0.056 Uiso 1 calc R .
C54 C 0.6157(8) 0.2648(6) 0.7029(6) 0.049(2) Uani 1 d . .
H54 H 0.6200(8) 0.3058(6) 0.7517(6) 0.058 Uiso 1 calc R .
C55 C 0.5145(8) 0.1793(6) 0.6510(5) 0.039(2) Uani 1 d . .
H55 H 0.4477(8) 0.1612(6) 0.6628(5) 0.047 Uiso 1 calc R .
C56 C 0.5096(7) 0.1192(5) 0.5814(5) 0.027(2) Uani 1 d . .
H56 H 0.4402(7) 0.0591(5) 0.5456(5) 0.032 Uiso 1 calc R .
C57 C 0.6078(6) 0.1476(5) 0.5642(5) 0.022(2) Uani 1 d . .
H57 H 0.6034(6) 0.1056(5) 0.5161(5) 0.026 Uiso 1 calc R .
C58 C 0.9541(7) 0.3467(6) 0.6813(5) 0.037(2) Uani 1 d . .
C59 C 0.9894(8) 0.3276(6) 0.7614(5) 0.056(3) Uani 1 d . .
H59 H 0.9336(8) 0.2732(6) 0.7632(5) 0.067 Uiso 1 calc R .
C60 C 1.1012(9) 0.3848(7) 0.8366(6) 0.069(3) Uani 1 d . .
H60 H 1.1213(9) 0.3680(7) 0.8884(6) 0.082 Uiso 1 calc R .
C61 C 1.1838(9) 0.4646(7) 0.8389(6) 0.061(3) Uani 1 d . .
H61 H 1.2608(9) 0.5038(7) 0.8915(6) 0.073 Uiso 1 calc R .
C62 C 1.1527(8) 0.4877(6) 0.7623(5) 0.040(2) Uani 1 d . .
H62 H 1.2082(8) 0.5437(6) 0.7624(5) 0.048 Uiso 1 calc R .
C63 C 1.0409(7) 0.4287(5) 0.6861(5) 0.030(2) Uani 1 d . .
H63 H 1.0225(7) 0.4453(5) 0.6343(5) 0.036 Uiso 1 calc R .
N70 N 0.7145(9) 0.6054(6) 0.5993(6) 0.072(3) Uani 1 d . .
C70 C 0.8037(10) 0.6079(7) 0.6151(6) 0.058(3) Uani 1 d . .
C71 C 0.9218(8) 0.6111(8) 0.6349(6) 0.074(3) Uani 1 d . .
H71A H 0.9875(11) 0.6761(9) 0.6676(41) 0.111 Uiso 1 calc R .
H71B H 0.9199(24) 0.5855(46) 0.5782(7) 0.111 Uiso 1 calc R .
H71C H 0.9363(31) 0.5740(39) 0.6720(40) 0.111 Uiso 1 calc R .
N80 N 0.5476(12) 0.5064(10) 0.3073(9) 0.036(5) Uiso 0.54(2) d P .
N81X N 0.6138(15) 0.5722(12) 0.3071(10) 0.044(6) Uiso 0.46(2) d P .
C80 C 0.5274(10) 0.5452(9) 0.3510(8) 0.084(4) Uani 1 d . .
C81 C 0.4923(10) 0.5993(8) 0.4120(8) 0.096(4) Uani 1 d . .
H81A H 0.5099(70) 0.6604(25) 0.4066(43) 0.144 Uiso 1 calc R .
H81B H 0.5401(55) 0.6083(51) 0.4751(11) 0.144 Uiso 1 calc R .
H81C H 0.4053(19) 0.5629(28) 0.3922(37) 0.144 Uiso 1 calc R .
N90 N 0.2393(10) 0.2173(7) 0.5678(8) 0.076(3) Uani 1 d . .
C90 C 0.2074(11) 0.2560(8) 0.5703(9) 0.062(3) Uani 1 d . .
C91 C 0.1732(15) 0.3255(9) 0.5963(14) 0.169(8) Uani 1 d . .
H91A H 0.1547(124) 0.3520(71) 0.5495(44) 0.253 Uiso 1 calc R .
H91B H 0.2408(52) 0.3754(52) 0.6536(48) 0.253 Uiso 1 calc R .
H91C H 0.1011(81) 0.2958(24) 0.6035(97) 0.253 Uiso 1 calc R .

loop_
_atom_type_symbol
_atom_type_description
_atom_type_scat_dispersion_real
_atom_type_scat_dispersion_imag
_atom_type_scat_source
C C 0.0033 0.0016 'International Tables Vol C Tables 4.2.6.8 and 6.1.1.4'
H H 0.0000 0.0000 'International Tables Vol C Tables 4.2.6.8 and 6.1.1.4'
B B 0.0013 0.0007 'International Tables Vol C Tables 4.2.6.8 and 6.1.1.4'
N N 0.0061 0.0033 'International Tables Vol C Tables 4.2.6.8 and 6.1.1.4'
S S 0.1246 0.1234 'International Tables Vol C Tables 4.2.6.8 and 6.1.1.4'
Fe Fe 0.3463 0.8444 'International Tables Vol C Tables 4.2.6.8 and 6.1.1.4'
Ge Ge 0.1547 1.8001 'International Tables Vol C Tables 4.2.6.8 and 6.1.1.4'

loop_
_geom_angle_atom_site_label_1
_geom_angle_atom_site_label_2
_geom_angle_atom_site_label_3
_geom_angle
_geom_angle_site_symmetry_1
_geom_angle_site_symmetry_3
_geom_angle_publ_flag
S3 Ge S3 180.0 2 . ?
S3 Ge S1 77.38(6) 2 2 ?
S3 Ge S1 102.62(6) . 2 ?
S3 Ge S1 102.62(6) 2 . ?
S3 Ge S1 77.38(6) . . ?
S1 Ge S1 180.0 2 . ?
S3 Ge S2 77.20(6) 2 2 ?
S3 Ge S2 102.80(6) . 2 ?
S1 Ge S2 77.26(6) 2 2 ?
S1 Ge S2 102.74(6) . 2 ?
S3 Ge S2 102.80(6) 2 . ?
S3 Ge S2 77.20(6) . . ?
S1 Ge S2 102.74(6) 2 . ?
S1 Ge S2 77.26(6) . . ?
S2 Ge S2 180.0 2 . ?
N1 Fe N3 85.2(2) . . ?
N1 Fe N2 85.4(2) . . ?
N3 Fe N2 85.4(2) . . ?
N1 Fe S3 96.2(2) . . ?
N3 Fe S3 93.3(2) . . ?
N2 Fe S3 177.8(2) . . ?
N1 Fe S1 93.6(2) . . ?
N3 Fe S1 177.8(2) . . ?
N2 Fe S1 96.4(2) . . ?
S3 Fe S1 84.95(8) . . ?
N1 Fe S2 178.2(2) . . ?
N3 Fe S2 96.2(2) . . ?
N2 Fe S2 93.7(2) . . ?
S3 Fe S2 84.78(7) . . ?
S1 Fe S2 85.03(7) . . ?
C9 S1 Fe 111.9(2) . . ?
C9 S1 Ge 110.8(2) . . ?
Fe S1 Ge 82.62(6) . . ?
C20 S2 Fe 111.8(2) . . ?
C20 S2 Ge 111.8(2) . . ?
Fe S2 Ge 82.42(6) . . ?
C31 S3 Fe 110.8(2) . . ?
C31 S3 Ge 108.4(2) . . ?
Fe S3 Ge 82.90(6) . . ?
C6 N1 C1 109.9(6) . . ?
C6 N1 C7 107.4(5) . . ?
C1 N1 C7 108.1(6) . . ?
C6 N1 Fe 109.6(5) . . ?
C1 N1 Fe 104.9(4) . . ?
C7 N1 Fe 116.8(4) . . ?
C4 N2 C18 109.7(5) . . ?
C4 N2 C2 109.9(5) . . ?
C18 N2 C2 107.1(5) . . ?
C4 N2 Fe 104.6(4) . . ?
C18 N2 Fe 116.1(4) . . ?
C2 N2 Fe 109.4(4) . . ?
C29 N3 C5 110.1(6) . . ?
C29 N3 C3 106.9(6) . . ?
C5 N3 C3 109.8(5) . . ?
C29 N3 Fe 116.5(4) . . ?
C5 N3 Fe 104.5(4) . . ?
C3 N3 Fe 109.0(4) . . ?
N1 C1 C2 109.9(6) . . ?
C1 C2 N2 110.4(6) . . ?
C4 C3 N3 110.7(6) . . ?
C3 C4 N2 110.5(6) . . ?
N3 C5 C6 108.5(6) . . ?
N1 C6 C5 110.5(6) . . ?
C8 C7 N1 118.7(6) . . ?
C9 C8 C13 115.9(7) . . ?
C9 C8 C7 129.3(6) . . ?
C13 C8 C7 114.8(6) . . ?
C10 C9 C8 120.1(6) . . ?
C10 C9 S1 116.6(5) . . ?
C8 C9 S1 123.2(5) . . ?
C11 C10 C9 122.6(7) . . ?
C12 C11 C10 116.9(7) . . ?
C12 C11 C14 123.2(7) . . ?
C10 C11 C14 119.8(7) . . ?
C13 C12 C11 120.9(7) . . ?
C12 C13 C8 123.3(7) . . ?
C15 C14 C11 110.9(6) . . ?
C15 C14 C16 110.2(7) . . ?
C11 C14 C16 109.3(6) . . ?
C15 C14 C17 107.8(7) . . ?
C11 C14 C17 111.3(7) . . ?
C16 C14 C17 107.3(7) . . ?
N2 C18 C19 119.0(6) . . ?
C20 C19 C24 116.6(6) . . ?
C20 C19 C18 128.6(6) . . ?
C24 C19 C18 114.7(6) . . ?
C19 C20 C21 120.6(6) . . ?
C19 C20 S2 123.3(5) . . ?
C21 C20 S2 115.9(5) . . ?
C22 C21 C20 122.4(7) . . ?
C23 C22 C21 116.0(7) . . ?
C23 C22 C25 122.9(7) . . ?
C21 C22 C25 121.1(7) . . ?
C24 C23 C22 122.3(7) . . ?
C23 C24 C19 121.9(7) . . ?
C28X C25 C26X 117.4(23) . . ?
C28X C25 C22 116.9(17) . . ?
C26 C25 C22 113.5(8) . . ?
C26X C25 C22 109.8(14) . . ?
C26 C25 C27 110.0(9) . . ?
C22 C25 C27 110.3(8) . . ?
C26 C25 C28 110.0(9) . . ?
C22 C25 C28 107.6(7) . . ?
C27 C25 C28 105.0(9) . . ?
C28X C25 C27X 96.7(24) . . ?
C26X C25 C27X 111.5(22) . . ?
C22 C25 C27X 102.5(17) . . ?
N3 C29 C30 119.6(6) . . ?
C35 C30 C31 116.9(7) . . ?
C35 C30 C29 114.5(7) . . ?
C31 C30 C29 128.6(7) . . ?
C32 C31 C30 119.7(7) . . ?
C32 C31 S3 115.8(5) . . ?
C30 C31 S3 124.4(6) . . ?
C33 C32 C31 123.5(7) . . ?
C32 C33 C34 115.4(7) . . ?
C32 C33 C36 123.2(7) . . ?
C34 C33 C36 121.3(7) . . ?
C35 C34 C33 122.3(7) . . ?
C34 C35 C30 122.2(7) . . ?
C33 C36 C37 112.5(7) . . ?
C33 C36 C38 111.4(6) . . ?
C37 C36 C38 108.8(7) . . ?
C33 C36 C39 106.9(7) . . ?
C37 C36 C39 108.2(7) . . ?
C38 C36 C39 109.1(7) . . ?
C58 B C52 110.8(6) . . ?
C58 B C40 110.0(6) . . ?
C52 B C40 108.8(7) . . ?
C58 B C46 109.1(7) . . ?
C52 B C46 110.2(6) . . ?
C40 B C46 108.0(6) . . ?
C45 C40 C41 114.9(7) . . ?
C45 C40 B 122.0(6) . . ?
C41 C40 B 123.0(7) . . ?
C42 C41 C40 122.0(7) . . ?
C43 C42 C41 122.4(8) . . ?
C42 C43 C44 117.0(7) . . ?
C43 C44 C45 120.6(7) . . ?
C40 C45 C44 123.1(7) . . ?
C47 C46 C51 115.6(8) . . ?
C47 C46 B 123.8(7) . . ?
C51 C46 B 120.5(7) . . ?
C46 C47 C48 121.5(9) . . ?
C49 C48 C47 121.3(9) . . ?
C48 C49 C50 118.0(9) . . ?
C51 C50 C49 121.5(9) . . ?
C50 C51 C46 122.0(8) . . ?
C53 C52 C57 114.6(7) . . ?
C53 C52 B 122.2(7) . . ?
C57 C52 B 123.0(7) . . ?
C54 C53 C52 123.0(8) . . ?
C55 C54 C53 120.5(8) . . ?
C54 C55 C56 119.6(8) . . ?
C55 C56 C57 119.4(7) . . ?
C56 C57 C52 122.9(7) . . ?
C63 C58 C59 114.3(7) . . ?
C63 C58 B 124.7(7) . . ?
C59 C58 B 120.9(7) . . ?
C60 C59 C58 122.5(8) . . ?
C61 C60 C59 121.5(8) . . ?
C60 C61 C62 118.3(8) . . ?
C63 C62 C61 119.8(8) . . ?
C62 C63 C58 123.6(7) . . ?
N70 C70 C71 179.3(12) . . ?
C80 N80 N81X 92.1(15) . . ?
N80 N81X C80 42.9(9) . . ?
N80 C80 C81 177.7(13) . . ?
N80 C80 N81X 45.0(10) . . ?
C81 C80 N81X 136.5(11) . . ?
N90 C90 C91 166.9(21) . . ?

loop_
_geom_bond_atom_site_label_1
_geom_bond_atom_site_label_2
_geom_bond_distance
_geom_bond_site_symmetry_2
_geom_bond_publ_flag
Ge S3 2.422(2) 2 ?
Ge S3 2.422(2) . ?
Ge S1 2.432(2) 2 ?
Ge S1 2.433(2) . ?
Ge S2 2.438(2) 2 ?
Ge S2 2.438(2) . ?
Fe N1 2.032(6) . ?
Fe N3 2.046(6) . ?
Fe N2 2.048(6) . ?
Fe S3 2.246(2) . ?
Fe S1 2.248(2) . ?
Fe S2 2.252(2) . ?
S1 C9 1.786(7) . ?
S2 C20 1.795(7) . ?
S3 C31 1.779(7) . ?
N1 C6 1.492(9) . ?
N1 C1 1.503(9) . ?
N1 C7 1.506(9) . ?
N2 C4 1.491(9) . ?
N2 C18 1.493(8) . ?
N2 C2 1.511(8) . ?
N3 C29 1.479(9) . ?
N3 C5 1.501(9) . ?
N3 C3 1.509(9) . ?
C1 C2 1.508(10) . ?
C3 C4 1.490(10) . ?
C5 C6 1.513(11) . ?
C7 C8 1.498(10) . ?
C8 C9 1.402(9) . ?
C8 C13 1.409(10) . ?
C9 C10 1.402(10) . ?
C10 C11 1.390(10) . ?
C11 C12 1.390(10) . ?
C11 C14 1.529(11) . ?
C12 C13 1.368(10) . ?
C14 C15 1.527(11) . ?
C14 C16 1.535(10) . ?
C14 C17 1.549(10) . ?
C18 C19 1.511(9) . ?
C19 C20 1.391(9) . ?
C19 C24 1.398(10) . ?
C20 C21 1.402(9) . ?
C21 C22 1.396(10) . ?
C22 C23 1.381(10) . ?
C22 C25 1.535(10) . ?
C23 C24 1.378(10) . ?
C25 C28X 1.37(4) . ?
C25 C26 1.500(14) . ?
C25 C26X 1.51(3) . ?
C25 C27 1.543(15) . ?
C25 C28 1.61(2) . ?
C25 C27X 1.61(4) . ?
C29 C30 1.517(10) . ?
C30 C35 1.392(10) . ?
C30 C31 1.401(10) . ?
C31 C32 1.400(10) . ?
C32 C33 1.385(10) . ?
C33 C34 1.396(10) . ?
C33 C36 1.523(10) . ?
C34 C35 1.372(10) . ?
C36 C37 1.522(11) . ?
C36 C38 1.543(10) . ?
C36 C39 1.549(12) . ?
B C58 1.642(12) . ?
B C52 1.643(11) . ?
B C40 1.646(11) . ?
B C46 1.672(12) . ?
C40 C45 1.382(10) . ?
C40 C41 1.402(9) . ?
C41 C42 1.383(10) . ?
C42 C43 1.375(11) . ?
C43 C44 1.376(10) . ?
C44 C45 1.408(10) . ?
C46 C47 1.394(10) . ?
C46 C51 1.402(10) . ?
C47 C48 1.395(12) . ?
C48 C49 1.363(13) . ?
C49 C50 1.375(12) . ?
C50 C51 1.367(11) . ?
C52 C53 1.403(10) . ?
C52 C57 1.403(9) . ?
C53 C54 1.380(11) . ?
C54 C55 1.365(11) . ?
C55 C56 1.381(10) . ?
C56 C57 1.397(9) . ?
C58 C63 1.387(10) . ?
C58 C59 1.413(11) . ?
C59 C60 1.372(11) . ?
C60 C61 1.357(12) . ?
C61 C62 1.392(11) . ?
C62 C63 1.382(10) . ?
N70 C70 1.115(12) . ?
C70 C71 1.481(14) . ?
N80 C80 1.08(2) . ?
N80 N81X 1.12(2) . ?
N81X C80 1.59(2) . ?
C80 C81 1.58(2) . ?
N90 C90 0.902(12) . ?
C90 C91 1.45(2) . ?
